data_7015749
loop_
_publ_author_name
'Anwar, Muhammad U.'
'Elliott, Andrew S.'
'Thompson, Laurence K.'
'Dawe, Louise N.'

_publ_section_title
;
 Complexes of functionally modified hydrazone ligands--square,
 rectangular (M4), trigonal bipyramidal (M5) and pin-wheel (M6) motifs.
;
_journal_issue 17
_journal_name_full 'Dalton transactions (Cambridge, England : 2003)'
_journal_page_first 4623
_journal_page_last 4635
_journal_paper_doi 10.1039/c1dt10047e
_journal_volume 40
_journal_year 2011
_chemical_formula_moiety 'C40 H38 Mn4 N16 O14, 2(C2 H3 N)'
_chemical_formula_sum 'C44 H44 Mn4 N18 O14'
_chemical_formula_weight 1268.70
_chemical_name_systematic
;
?
;
_space_group_IT_number 14
_symmetry_cell_setting monoclinic
_symmetry_Int_Tables_number 14
_symmetry_space_group_name_Hall '-P 2ybc'
_symmetry_space_group_name_H-M 'P 1 21/c 1'
_atom_sites_solution_hydrogens geom
_atom_sites_solution_primary direct
_atom_sites_solution_secondary difmap
_audit_creation_method SHELXL-97
_cell_angle_alpha 90.00
_cell_angle_beta 108.798(3)
_cell_angle_gamma 90.00
_cell_formula_units_Z 2
_cell_length_a 11.2858(17)
_cell_length_b 12.7841(17)
_cell_length_c 19.247(3)
_cell_measurement_reflns_used 8200
_cell_measurement_temperature 153(2)
_cell_measurement_theta_max 30.6497
_cell_measurement_theta_min 2.4261
_cell_volume 2628.8(7)
_computing_cell_refinement 'CrystalClear (Rigaku/MSC Inc., 2005)'
_computing_data_collection 'CrystalClear (Rigaku/MSC Inc., 2005)'
_computing_data_reduction 'CrystalClear (Rigaku/MSC Inc., 2005)'
_computing_molecular_graphics 'CrystalStructure3.7.0(Rigaku/MSC Inc.,2005)'
_computing_publication_material 'CrystalStructure3.7.0(Rigaku/MSC Inc.,2005)'
_computing_structure_refinement 'SHELXL-97 (Acta Cryst.2008, A64, 112-122)'
_computing_structure_solution 'SHELXS-97 (Acta Cryst.2008, A64, 112-122)'
_diffrn_ambient_temperature 153(2)
_diffrn_detector_area_resol_mean 14.63
_diffrn_measured_fraction_theta_full 0.995
_diffrn_measured_fraction_theta_max 0.995
_diffrn_measurement_device_type 'Rigaku Saturn'
_diffrn_measurement_method \w
_diffrn_radiation_monochromator 'graphite - Rigaku SHINE'
_diffrn_radiation_source 'fine-focus sealed tube'
_diffrn_radiation_type MoK\a
_diffrn_radiation_wavelength 0.71075
_diffrn_reflns_av_R_equivalents 0.0460
_diffrn_reflns_av_sigmaI/netI 0.0626
_diffrn_reflns_limit_h_max 9
_diffrn_reflns_limit_h_min -13
_diffrn_reflns_limit_k_max 15
_diffrn_reflns_limit_k_min -12
_diffrn_reflns_limit_l_max 23
_diffrn_reflns_limit_l_min -21
_diffrn_reflns_number 10690
_diffrn_reflns_theta_full 25.50
_diffrn_reflns_theta_max 25.50
_diffrn_reflns_theta_min 2.75
_exptl_absorpt_coefficient_mu 1.021
_exptl_absorpt_correction_T_max 0.9489
_exptl_absorpt_correction_T_min 0.9385
_exptl_absorpt_correction_type numerical
_exptl_absorpt_process_details '(T. Higashi, 2000)'
_exptl_crystal_colour 'Dark Orange'
_exptl_crystal_density_diffrn 1.603
_exptl_crystal_density_method 'not measured'
_exptl_crystal_description Prism
_exptl_crystal_F_000 1292
_exptl_crystal_size_max 0.11
_exptl_crystal_size_mid 0.10
_exptl_crystal_size_min 0.09
_refine_diff_density_max 0.422
_refine_diff_density_min -0.456
_refine_diff_density_rms 0.077
_refine_ls_extinction_method none
_refine_ls_goodness_of_fit_ref 1.110
_refine_ls_hydrogen_treatment constr
_refine_ls_matrix_type full
_refine_ls_number_parameters 362
_refine_ls_number_reflns 4869
_refine_ls_number_restraints 0
_refine_ls_restrained_S_all 1.110
_refine_ls_R_factor_all 0.0887
_refine_ls_R_factor_gt 0.0688
_refine_ls_shift/su_max 0.000
_refine_ls_shift/su_mean 0.000
_refine_ls_structure_factor_coef Fsqd
_refine_ls_weighting_details 'calc w=1/[\s^2^(Fo^2^)+(0.0501P)^2^+3.6594P] where P=(Fo^2^+2Fc^2^)/3'
_refine_ls_weighting_scheme calc
_refine_ls_wR_factor_gt 0.1423
_refine_ls_wR_factor_ref 0.1555
_reflns_number_gt 3870
_reflns_number_total 4869
_reflns_threshold_expression >2sigma(I)
_cod_data_source_file c1dt10047e.txt
_cod_data_source_block 7
_cod_depositor_comments
;
The following automatic conversions were performed:
'_exptl_absorpt_correction_type' value 'Numerical' changed to 'numerical'
according to '/home/saulius/struct/CIF-dictionaries/cif_core.dic'
dictionary named 'cif_core.dic' version 2.4.1 from 2010-06-29.

Automatic conversion script
Id: cif_fix_enum 1555 2011-01-17 13:19:09Z saulius 
;
_cod_database_code 7015749

loop_
_symmetry_equiv_pos_as_xyz
'x, y, z'
'-x, y+1/2, -z+1/2'
'-x, -y, -z'
'x, -y-1/2, z-1/2'

loop_
_atom_site_label
_atom_site_type_symbol
_atom_site_fract_x
_atom_site_fract_y
_atom_site_fract_z
_atom_site_U_iso_or_equiv
_atom_site_adp_type
_atom_site_occupancy
_atom_site_symmetry_multiplicity
_atom_site_calc_flag
_atom_site_refinement_flags
_atom_site_disorder_assembly
_atom_site_disorder_group
Mn1 Mn 0.11083(7) 0.89856(6) 0.40187(4) 0.0384(2) Uani 1 1 d . . .
Mn2 Mn 0.13139(7) 1.19869(6) 0.44379(4) 0.0409(2) Uani 1 1 d . . .
O1 O 0.1383(3) 1.0616(3) 0.37802(17) 0.0424(8) Uani 1 1 d . . .
O2 O 0.2744(4) 1.3390(3) 0.3535(2) 0.0564(10) Uani 1 1 d . . .
H2W H 0.2689 1.3811 0.3955 0.067 Uiso 1 1 d . . .
O3 O -0.0731(3) 0.9234(3) 0.36409(16) 0.0415(8) Uani 1 1 d . . .
O4 O 0.0891(3) 0.7906(3) 0.59925(17) 0.0428(8) Uani 1 1 d . . .
O5 O 0.2774(3) 0.8782(3) 0.45556(18) 0.0482(9) Uani 1 1 d . . .
O6 O 0.1298(4) 1.3476(3) 0.4900(2) 0.0541(10) Uani 1 1 d . . .
O7 O 0.2968(4) 1.4238(3) 0.4768(2) 0.0639(11) Uani 1 1 d . . .
N1 N 0.0838(3) 0.7317(3) 0.3548(2) 0.0386(9) Uani 1 1 d . . .
N2 N 0.1556(3) 0.9026(3) 0.3042(2) 0.0388(9) Uani 1 1 d . . .
N3 N 0.1954(4) 0.9954(3) 0.2811(2) 0.0401(9) Uani 1 1 d . . .
N4 N 0.2287(4) 1.2420(3) 0.3619(2) 0.0435(10) Uani 1 1 d . . .
N5 N -0.2946(4) 0.8738(3) 0.4578(2) 0.0404(9) Uani 1 1 d . . .
N6 N -0.0548(3) 0.8742(3) 0.4806(2) 0.0367(9) Uani 1 1 d . . .
N7 N 0.0720(3) 0.8664(3) 0.4897(2) 0.0372(9) Uani 1 1 d . . .
N8 N 0.3360(4) 0.8361(3) 0.5234(2) 0.0459(10) Uani 1 1 d . . .
N9 N 0.4790(8) 0.5992(8) 0.3179(4) 0.136(3) Uani 1 1 d . . .
C1 C 0.0524(5) 0.6456(4) 0.3834(3) 0.0447(12) Uani 1 1 d . . .
H1 H 0.0248 0.6518 0.4250 0.054 Uiso 1 1 calc R . .
C2 C 0.0584(5) 0.5472(4) 0.3548(3) 0.0520(13) Uani 1 1 d . . .
H2 H 0.0367 0.4870 0.3770 0.062 Uiso 1 1 calc R . .
C3 C 0.0962(5) 0.5372(4) 0.2938(3) 0.0463(12) Uani 1 1 d . . .
H3 H 0.1026 0.4701 0.2741 0.056 Uiso 1 1 calc R . .
C4 C 0.1244(5) 0.6256(4) 0.2620(3) 0.0443(12) Uani 1 1 d . . .
H4 H 0.1479 0.6209 0.2189 0.053 Uiso 1 1 calc R . .
C5 C 0.1181(4) 0.7218(4) 0.2935(3) 0.0409(11) Uani 1 1 d . . .
C6 C 0.1529(4) 0.8194(4) 0.2663(3) 0.0426(12) Uani 1 1 d . . .
H6 H 0.1729 0.8215 0.2221 0.051 Uiso 1 1 calc R . .
C7 C 0.1848(4) 1.0714(4) 0.3241(3) 0.0399(11) Uani 1 1 d . . .
C8 C 0.2288(4) 1.1757(4) 0.3119(3) 0.0409(11) Uani 1 1 d . . .
C9 C 0.2733(5) 1.1989(4) 0.2479(3) 0.0527(14) Uani 1 1 d . . .
H9A H 0.2063 1.2337 0.2092 0.063 Uiso 1 1 calc R . .
H9B H 0.2957 1.1333 0.2289 0.063 Uiso 1 1 calc R . .
H9C H 0.3467 1.2447 0.2638 0.063 Uiso 1 1 calc R . .
C10 C -0.4149(5) 0.8829(4) 0.4513(3) 0.0503(13) Uani 1 1 d . . .
H10 H -0.4420 0.8610 0.4909 0.060 Uiso 1 1 calc R . .
C11 C -0.5025(5) 0.9232(5) 0.3888(3) 0.0572(15) Uani 1 1 d . . .
H11 H -0.5877 0.9294 0.3862 0.069 Uiso 1 1 calc R . .
C12 C -0.4649(5) 0.9543(5) 0.3301(3) 0.0557(14) Uani 1 1 d . . .
H12 H -0.5240 0.9796 0.2861 0.067 Uiso 1 1 calc R . .
C13 C -0.3393(5) 0.9477(4) 0.3373(3) 0.0438(12) Uani 1 1 d . . .
H13 H -0.3096 0.9697 0.2988 0.053 Uiso 1 1 calc R . .
C14 C -0.2589(4) 0.9085(4) 0.4014(3) 0.0366(10) Uani 1 1 d . . .
C15 C -0.1219(4) 0.9019(3) 0.4152(2) 0.0336(10) Uani 1 1 d . . .
C16 C 0.1383(4) 0.8219(4) 0.5529(2) 0.0365(11) Uani 1 1 d . . .
C17 C 0.2746(5) 0.8114(4) 0.5664(3) 0.0400(11) Uani 1 1 d . . .
C18 C 0.3511(5) 0.7658(4) 0.6388(3) 0.0524(14) Uani 1 1 d . . .
H18A H 0.4382 0.7584 0.6402 0.063 Uiso 1 1 calc R . .
H18B H 0.3176 0.6970 0.6451 0.063 Uiso 1 1 calc R . .
H18C H 0.3473 0.8123 0.6786 0.063 Uiso 1 1 calc R . .
C19 C 0.2130(5) 1.4164(4) 0.5059(3) 0.0511(13) Uani 1 1 d . . .
C20 C 0.2096(6) 1.4974(5) 0.5624(3) 0.0685(17) Uani 1 1 d . . .
H20A H 0.1318 1.5377 0.5444 0.082 Uiso 1 1 calc R . .
H20B H 0.2813 1.5447 0.5710 0.082 Uiso 1 1 calc R . .
H20C H 0.2136 1.4625 0.6084 0.082 Uiso 1 1 calc R . .
C21 C 0.4514(6) 0.6163(6) 0.3682(4) 0.080(2) Uani 1 1 d . . .
C22 C 0.4171(6) 0.6354(5) 0.4333(3) 0.0654(17) Uani 1 1 d . . .
H22A H 0.3688 0.5759 0.4418 0.079 Uiso 1 1 calc R . .
H22B H 0.3663 0.6990 0.4265 0.079 Uiso 1 1 calc R . .
H22C H 0.4930 0.6441 0.4756 0.079 Uiso 1 1 calc R . .

loop_
_atom_site_aniso_label
_atom_site_aniso_U_11
_atom_site_aniso_U_22
_atom_site_aniso_U_33
_atom_site_aniso_U_23
_atom_site_aniso_U_13
_atom_site_aniso_U_12
Mn1 0.0359(4) 0.0474(5) 0.0368(4) 0.0019(3) 0.0184(3) 0.0009(3)
Mn2 0.0417(4) 0.0452(5) 0.0422(4) 0.0026(3) 0.0224(4) -0.0002(3)
O1 0.045(2) 0.049(2) 0.0425(18) 0.0011(16) 0.0262(16) -0.0009(16)
O2 0.073(3) 0.042(2) 0.066(2) 0.0041(18) 0.040(2) -0.0087(19)
O3 0.0393(19) 0.051(2) 0.0379(18) 0.0066(16) 0.0180(15) 0.0001(15)
O4 0.043(2) 0.054(2) 0.0364(18) 0.0054(16) 0.0203(16) 0.0048(16)
O5 0.0387(19) 0.069(2) 0.044(2) 0.0033(18) 0.0223(16) -0.0004(17)
O6 0.061(2) 0.040(2) 0.066(2) -0.0045(18) 0.027(2) -0.0017(18)
O7 0.057(3) 0.073(3) 0.065(3) -0.009(2) 0.025(2) -0.016(2)
N1 0.035(2) 0.047(2) 0.036(2) 0.0006(19) 0.0147(18) 0.0068(18)
N2 0.033(2) 0.048(2) 0.036(2) 0.0062(19) 0.0131(18) 0.0022(18)
N3 0.043(2) 0.041(2) 0.043(2) 0.0051(19) 0.022(2) 0.0003(18)
N4 0.047(3) 0.043(2) 0.046(2) 0.007(2) 0.024(2) -0.0027(19)
N5 0.036(2) 0.047(2) 0.044(2) 0.0015(19) 0.0206(19) -0.0030(18)
N6 0.031(2) 0.041(2) 0.042(2) 0.0000(18) 0.0174(18) -0.0005(17)
N7 0.034(2) 0.043(2) 0.038(2) -0.0006(18) 0.0170(18) 0.0042(17)
N8 0.036(2) 0.057(3) 0.044(2) 0.000(2) 0.011(2) 0.002(2)
N9 0.120(7) 0.216(10) 0.083(5) -0.034(6) 0.047(5) 0.015(6)
C1 0.046(3) 0.055(3) 0.037(3) 0.001(2) 0.018(2) 0.002(2)
C2 0.045(3) 0.055(3) 0.051(3) 0.007(3) 0.010(3) 0.001(3)
C3 0.042(3) 0.047(3) 0.045(3) -0.005(2) 0.007(2) 0.001(2)
C4 0.046(3) 0.051(3) 0.039(3) -0.006(2) 0.019(2) 0.004(2)
C5 0.035(3) 0.051(3) 0.037(3) 0.002(2) 0.014(2) 0.004(2)
C6 0.041(3) 0.052(3) 0.041(3) -0.003(2) 0.021(2) 0.001(2)
C7 0.035(3) 0.047(3) 0.039(3) 0.002(2) 0.014(2) 0.001(2)
C8 0.040(3) 0.049(3) 0.038(3) 0.005(2) 0.019(2) 0.002(2)
C9 0.059(4) 0.057(3) 0.051(3) 0.010(3) 0.031(3) -0.003(3)
C10 0.036(3) 0.064(4) 0.058(3) 0.004(3) 0.024(3) -0.003(3)
C11 0.035(3) 0.075(4) 0.064(4) 0.010(3) 0.020(3) 0.006(3)
C12 0.037(3) 0.074(4) 0.056(3) 0.007(3) 0.014(3) 0.005(3)
C13 0.040(3) 0.049(3) 0.046(3) 0.003(2) 0.017(2) 0.002(2)
C14 0.033(2) 0.038(3) 0.042(3) -0.005(2) 0.017(2) -0.001(2)
C15 0.038(3) 0.031(2) 0.035(2) -0.003(2) 0.018(2) -0.001(2)
C16 0.043(3) 0.034(2) 0.035(2) -0.008(2) 0.015(2) -0.003(2)
C17 0.040(3) 0.047(3) 0.033(2) 0.001(2) 0.013(2) 0.004(2)
C18 0.043(3) 0.062(4) 0.048(3) 0.003(3) 0.011(3) 0.010(3)
C19 0.058(4) 0.049(3) 0.048(3) 0.004(3) 0.019(3) -0.002(3)
C20 0.078(5) 0.058(4) 0.070(4) -0.008(3) 0.025(4) -0.007(3)
C21 0.057(4) 0.107(6) 0.073(5) -0.014(4) 0.018(4) -0.002(4)
C22 0.055(4) 0.074(4) 0.072(4) -0.006(3) 0.028(3) -0.006(3)

loop_
_atom_type_symbol
_atom_type_description
_atom_type_scat_dispersion_real
_atom_type_scat_dispersion_imag
_atom_type_scat_source
C C 0.0033 0.0016 'International Tables Vol C Tables 4.2.6.8 and 6.1.1.4'
H H 0.0000 0.0000 'International Tables Vol C Tables 4.2.6.8 and 6.1.1.4'
Mn Mn 0.3368 0.7283 'International Tables Vol C Tables 4.2.6.8 and 6.1.1.4'
N N 0.0061 0.0033 'International Tables Vol C Tables 4.2.6.8 and 6.1.1.4'
O O 0.0106 0.0060 'International Tables Vol C Tables 4.2.6.8 and 6.1.1.4'

loop_
_geom_angle_atom_site_label_1
_geom_angle_atom_site_label_2
_geom_angle_atom_site_label_3
_geom_angle
_geom_angle_site_symmetry_1
_geom_angle_site_symmetry_3
_geom_angle_publ_flag
O5 Mn1 N7 87.55(15) . . ?
O5 Mn1 O3 168.27(13) . . ?
N7 Mn1 O3 81.32(14) . . ?
O5 Mn1 N2 90.51(14) . . ?
N7 Mn1 N2 169.06(16) . . ?
O3 Mn1 N2 101.11(13) . . ?
O5 Mn1 O1 93.68(14) . . ?
N7 Mn1 O1 118.58(14) . . ?
O3 Mn1 O1 88.44(13) . . ?
N2 Mn1 O1 72.28(14) . . ?
O5 Mn1 N1 94.11(15) . . ?
N7 Mn1 N1 96.28(15) . . ?
O3 Mn1 N1 90.79(14) . . ?
N2 Mn1 N1 73.12(15) . . ?
O1 Mn1 N1 144.55(12) . . ?
O6 Mn2 N6 92.67(14) . 3_576 ?
O6 Mn2 O1 168.73(13) . . ?
N6 Mn2 O1 98.21(13) 3_576 . ?
O6 Mn2 N4 98.37(15) . . ?
N6 Mn2 N4 167.87(15) 3_576 . ?
O1 Mn2 N4 71.06(13) . . ?
O6 Mn2 O4 86.80(14) . 3_576 ?
N6 Mn2 O4 69.60(13) 3_576 3_576 ?
O1 Mn2 O4 94.24(12) . 3_576 ?
N4 Mn2 O4 115.81(13) . 3_576 ?
O6 Mn2 N5 97.27(15) . 3_576 ?
N6 Mn2 N5 70.41(14) 3_576 3_576 ?
O1 Mn2 N5 89.17(13) . 3_576 ?
N4 Mn2 N5 103.05(14) . 3_576 ?
O4 Mn2 N5 139.95(12) 3_576 3_576 ?
C7 O1 Mn1 112.3(3) . . ?
C7 O1 Mn2 118.8(3) . . ?
Mn1 O1 Mn2 127.84(14) . . ?
N4 O2 H2W 105.7 . . ?
C15 O3 Mn1 109.6(3) . . ?
C16 O4 Mn2 112.9(3) . 3_576 ?
N8 O5 Mn1 132.9(3) . . ?
C19 O6 Mn2 129.2(4) . . ?
C1 N1 C5 118.1(4) . . ?
C1 N1 Mn1 128.6(3) . . ?
C5 N1 Mn1 112.9(3) . . ?
C6 N2 N3 118.4(4) . . ?
C6 N2 Mn1 121.3(3) . . ?
N3 N2 Mn1 120.2(3) . . ?
C7 N3 N2 109.1(4) . . ?
C8 N4 O2 114.6(4) . . ?
C8 N4 Mn2 118.7(3) . . ?
O2 N4 Mn2 126.0(3) . . ?
C10 N5 C14 117.2(4) . . ?
C10 N5 Mn2 128.3(3) . 3_576 ?
C14 N5 Mn2 114.6(3) . 3_576 ?
C15 N6 N7 113.5(4) . . ?
C15 N6 Mn2 123.1(3) . 3_576 ?
N7 N6 Mn2 120.7(3) . 3_576 ?
C16 N7 N6 113.5(4) . . ?
C16 N7 Mn1 132.3(3) . . ?
N6 N7 Mn1 113.1(3) . . ?
C17 N8 O5 121.2(4) . . ?
N1 C1 C2 122.2(4) . . ?
N1 C1 H1 118.9 . . ?
C2 C1 H1 118.9 . . ?
C3 C2 C1 119.5(5) . . ?
C3 C2 H2 120.3 . . ?
C1 C2 H2 120.3 . . ?
C4 C3 C2 118.9(5) . . ?
C4 C3 H3 120.5 . . ?
C2 C3 H3 120.5 . . ?
C3 C4 C5 119.0(4) . . ?
C3 C4 H4 120.5 . . ?
C5 C4 H4 120.5 . . ?
N1 C5 C4 122.1(5) . . ?
N1 C5 C6 114.7(4) . . ?
C4 C5 C6 123.2(4) . . ?
N2 C6 C5 117.8(4) . . ?
N2 C6 H6 121.1 . . ?
C5 C6 H6 121.1 . . ?
N3 C7 O1 124.9(4) . . ?
N3 C7 C8 118.0(4) . . ?
O1 C7 C8 117.1(4) . . ?
N4 C8 C7 113.4(4) . . ?
N4 C8 C9 124.6(5) . . ?
C7 C8 C9 122.0(4) . . ?
C8 C9 H9A 109.5 . . ?
C8 C9 H9B 109.5 . . ?
H9A C9 H9B 109.5 . . ?
C8 C9 H9C 109.5 . . ?
H9A C9 H9C 109.5 . . ?
H9B C9 H9C 109.5 . . ?
N5 C10 C11 122.4(5) . . ?
N5 C10 H10 118.8 . . ?
C11 C10 H10 118.8 . . ?
C12 C11 C10 119.6(5) . . ?
C12 C11 H11 120.2 . . ?
C10 C11 H11 120.2 . . ?
C13 C12 C11 118.3(5) . . ?
C13 C12 H12 120.9 . . ?
C11 C12 H12 120.9 . . ?
C14 C13 C12 118.3(5) . . ?
C14 C13 H13 120.9 . . ?
C12 C13 H13 120.9 . . ?
N5 C14 C13 124.2(4) . . ?
N5 C14 C15 113.6(4) . . ?
C13 C14 C15 122.2(4) . . ?
N6 C15 O3 122.5(4) . . ?
N6 C15 C14 116.0(4) . . ?
O3 C15 C14 121.5(4) . . ?
O4 C16 N7 122.4(4) . . ?
O4 C16 C17 121.1(4) . . ?
N7 C16 C17 116.5(4) . . ?
N8 C17 C16 127.8(4) . . ?
N8 C17 C18 115.3(4) . . ?
C16 C17 C18 116.9(4) . . ?
C17 C18 H18A 109.5 . . ?
C17 C18 H18B 109.5 . . ?
H18A C18 H18B 109.5 . . ?
C17 C18 H18C 109.5 . . ?
H18A C18 H18C 109.5 . . ?
H18B C18 H18C 109.5 . . ?
O7 C19 O6 124.1(5) . . ?
O7 C19 C20 118.0(5) . . ?
O6 C19 C20 117.9(5) . . ?
C19 C20 H20A 109.5 . . ?
C19 C20 H20B 109.5 . . ?
H20A C20 H20B 109.5 . . ?
C19 C20 H20C 109.5 . . ?
H20A C20 H20C 109.5 . . ?
H20B C20 H20C 109.5 . . ?
N9 C21 C22 178.5(10) . . ?
C21 C22 H22A 109.5 . . ?
C21 C22 H22B 109.5 . . ?
H22A C22 H22B 109.5 . . ?
C21 C22 H22C 109.5 . . ?
H22A C22 H22C 109.5 . . ?
H22B C22 H22C 109.5 . . ?

loop_
_geom_bond_atom_site_label_1
_geom_bond_atom_site_label_2
_geom_bond_distance
_geom_bond_site_symmetry_2
_geom_bond_publ_flag
Mn1 O5 1.848(3) . ?
Mn1 N7 1.922(4) . ?
Mn1 O3 1.991(3) . ?
Mn1 N2 2.098(4) . ?
Mn1 O1 2.177(3) . ?
Mn1 N1 2.300(4) . ?
Mn2 O6 2.104(4) . ?
Mn2 N6 2.131(4) 3_576 ?
Mn2 O1 2.178(3) . ?
Mn2 N4 2.260(4) . ?
Mn2 O4 2.360(3) 3_576 ?
Mn2 N5 2.364(4) 3_576 ?
O1 C7 1.311(5) . ?
O2 N4 1.373(5) . ?
O2 H2W 0.9889 . ?
O3 C15 1.302(5) . ?
O4 C16 1.259(5) . ?
O4 Mn2 2.360(3) 3_576 ?
O5 N8 1.371(5) . ?
O6 C19 1.250(6) . ?
O7 C19 1.249(6) . ?
N1 C1 1.330(6) . ?
N1 C5 1.361(6) . ?
N2 C6 1.285(6) . ?
N2 N3 1.391(5) . ?
N3 C7 1.306(6) . ?
N4 C8 1.282(6) . ?
N5 C10 1.328(6) . ?
N5 C14 1.351(6) . ?
N5 Mn2 2.364(4) 3_576 ?
N6 C15 1.292(6) . ?
N6 N7 1.389(5) . ?
N6 Mn2 2.131(4) 3_576 ?
N7 C16 1.333(6) . ?
N8 C17 1.277(6) . ?
N9 C21 1.131(8) . ?
C1 C2 1.383(7) . ?
C1 H1 0.9500 . ?
C2 C3 1.378(7) . ?
C2 H2 0.9500 . ?
C3 C4 1.371(7) . ?
C3 H3 0.9500 . ?
C4 C5 1.383(7) . ?
C4 H4 0.9500 . ?
C5 C6 1.454(7) . ?
C6 H6 0.9500 . ?
C7 C8 1.469(7) . ?
C8 C9 1.501(6) . ?
C9 H9A 0.9800 . ?
C9 H9B 0.9800 . ?
C9 H9C 0.9800 . ?
C10 C11 1.387(7) . ?
C10 H10 0.9500 . ?
C11 C12 1.386(7) . ?
C11 H11 0.9500 . ?
C12 C13 1.381(7) . ?
C12 H12 0.9500 . ?
C13 C14 1.368(7) . ?
C13 H13 0.9500 . ?
C14 C15 1.485(6) . ?
C16 C17 1.481(6) . ?
C17 C18 1.501(7) . ?
C18 H18A 0.9800 . ?
C18 H18B 0.9800 . ?
C18 H18C 0.9800 . ?
C19 C20 1.511(8) . ?
C20 H20A 0.9800 . ?
C20 H20B 0.9800 . ?
C20 H20C 0.9800 . ?
C21 C22 1.446(9) . ?
C22 H22A 0.9800 . ?
C22 H22B 0.9800 . ?
C22 H22C 0.9800 . ?
